data_1560129
loop_
_publ_author_name
'Hua, Jiawei'
'Bian, Mixue'
'Ma, Tao'
'Yang, Man'
'He, Wei'
'Yang, Zhao'
'Liu, ChengKou'
'Fang, Zheng'
'Guo, Kai'

_publ_section_title
;
 The sunlight-promoted aerobic selective cyclization of olefinic amides
 and diselenides
;
_journal_issue 6
_journal_name_full 'Catalysis Science &amp; Technology'
_journal_page_first 2299
_journal_page_last 2305
_journal_paper_doi 10.1039/D0CY02273J
_journal_volume 11
_journal_year 2021
_chemical_formula_sum 'C22 H19 N O3 S Se'
_chemical_formula_weight 456.40
_space_group_crystal_system monoclinic
_space_group_IT_number 4
_space_group_name_Hall 'P 2yb'
_space_group_name_H-M_alt 'P 1 21 1'
_atom_sites_solution_hydrogens geom
_audit_creation_method SHELXL-2014/7
_audit_update_record
;
2020-06-05 deposited with the CCDC.	2021-01-20 downloaded from the CCDC.
;
_cell_angle_alpha 90
_cell_angle_beta 90.3530(10)
_cell_angle_gamma 90
_cell_formula_units_Z 2
_cell_length_a 7.24730(10)
_cell_length_b 12.2693(2)
_cell_length_c 10.92510(10)
_cell_measurement_reflns_used 9537
_cell_measurement_temperature 293(2)
_cell_measurement_theta_max 68.5380
_cell_measurement_theta_min 4.0410
_cell_volume 971.43(2)
_computing_structure_refinement 'SHELXL-2014/7 (Sheldrick, 2014)'
_diffrn_ambient_temperature 293(2)
_diffrn_detector_area_resol_mean 10.4741
_diffrn_measured_fraction_theta_full 0.998
_diffrn_measured_fraction_theta_max 0.996
_diffrn_measurement_device_type 'SuperNova, Dual, Cu at home/near, Atlas'
_diffrn_radiation_type CuK\a
_diffrn_radiation_wavelength 1.54178
_diffrn_reflns_av_R_equivalents 0.0420
_diffrn_reflns_av_unetI/netI 0.0298
_diffrn_reflns_Laue_measured_fraction_full 0.998
_diffrn_reflns_Laue_measured_fraction_max 0.996
_diffrn_reflns_limit_h_max 8
_diffrn_reflns_limit_h_min -8
_diffrn_reflns_limit_k_max 14
_diffrn_reflns_limit_k_min -14
_diffrn_reflns_limit_l_max 13
_diffrn_reflns_limit_l_min -12
_diffrn_reflns_number 13386
_diffrn_reflns_point_group_measured_fraction_full 0.989
_diffrn_reflns_point_group_measured_fraction_max 0.983
_diffrn_reflns_theta_full 67.679
_diffrn_reflns_theta_max 68.535
_diffrn_reflns_theta_min 4.046
_exptl_absorpt_coefficient_mu 3.818
_exptl_absorpt_correction_T_max 1.00000
_exptl_absorpt_correction_T_min 0.68758
_exptl_absorpt_correction_type multi-scan
_exptl_crystal_density_diffrn 1.560
_exptl_crystal_F_000 464
_exptl_crystal_size_max 0.200
_exptl_crystal_size_mid 0.100
_exptl_crystal_size_min 0.100
_refine_diff_density_max 0.507
_refine_diff_density_min -0.379
_refine_diff_density_rms 0.073
_refine_ls_abs_structure_details
;
 Flack x determined using 1596 quotients [(I+)-(I-)]/[(I+)+(I-)]
 (Parsons, Flack and Wagner, Acta Cryst. B69 (2013) 249-259).
;
_refine_ls_abs_structure_Flack -0.036(12)
_refine_ls_extinction_method none
_refine_ls_goodness_of_fit_ref 0.989
_refine_ls_hydrogen_treatment constr
_refine_ls_matrix_type full
_refine_ls_number_parameters 253
_refine_ls_number_reflns 3515
_refine_ls_number_restraints 1
_refine_ls_restrained_S_all 0.988
_refine_ls_R_factor_all 0.0306
_refine_ls_R_factor_gt 0.0304
_refine_ls_shift/su_max 0.001
_refine_ls_shift/su_mean 0.000
_refine_ls_structure_factor_coef Fsqd
_refine_ls_weighting_details 'w=1/[\s^2^(Fo^2^)+(0.0700P)^2^] where P=(Fo^2^+2Fc^2^)/3'
_refine_ls_weighting_scheme calc
_refine_ls_wR_factor_gt 0.0810
_refine_ls_wR_factor_ref 0.0812
_reflns_Friedel_coverage 0.880
_reflns_Friedel_fraction_full 0.980
_reflns_Friedel_fraction_max 0.968
_reflns_number_gt 3469
_reflns_number_total 3515
_reflns_threshold_expression 'I > 2\s(I)'
_cod_data_source_file d0cy02273j2.cif
_cod_data_source_block X
_cod_depositor_comments 'Adding full bibliography for 1560129--1560130.cif.'
_cod_original_sg_symbol_H-M 'P 21'
_cod_database_code 1560129
_shelx_shelxl_version_number 2014/7
_shelx_space_group_comment
;
The symmetry employed for this shelxl refinement is uniquely defined
by the following loop, which should always be used as a source of
symmetry information in preference to the above space-group names.
They are only intended as comments.
;
_shelx_estimated_absorpt_t_min 0.516
_shelx_estimated_absorpt_t_max 0.701

loop_
_space_group_symop_operation_xyz
'x, y, z'
'-x, y+1/2, -z'

loop_
_atom_site_label
_atom_site_type_symbol
_atom_site_fract_x
_atom_site_fract_y
_atom_site_fract_z
_atom_site_U_iso_or_equiv
_atom_site_adp_type
_atom_site_occupancy
_atom_site_site_symmetry_order
_atom_site_calc_flag
_atom_site_refinement_flags_posn
_atom_site_refinement_flags_adp
_atom_site_refinement_flags_occupancy
_atom_site_disorder_assembly
_atom_site_disorder_group
Se Se 0.47953(4) 0.98273(3) 0.55404(3) 0.01949(15) Uani 1 1 d . . . . .
S S -0.04842(13) 1.18896(7) 0.75077(8) 0.0180(2) Uani 1 1 d . . . . .
N N 0.0344(4) 1.2158(3) 0.6152(3) 0.0169(6) Uani 1 1 d . . . . .
O1 O 0.0440(3) 1.0331(2) 0.5548(2) 0.0146(5) Uani 1 1 d . . . . .
C1 C 0.5914(5) 1.0312(3) 0.4038(4) 0.0191(8) Uani 1 1 d . . . . .
C2 C 0.6615(5) 0.9568(3) 0.3193(4) 0.0231(9) Uani 1 1 d . . . . .
H2A H 0.6564 0.8823 0.3347 0.028 Uiso 1 1 calc R U . . .
O2 O -0.0251(5) 1.2884(2) 0.8180(2) 0.0288(7) Uani 1 1 d . . . . .
O3 O -0.2318(4) 1.1454(3) 0.7413(3) 0.0247(7) Uani 1 1 d . . . . .
C3 C 0.7388(5) 0.9955(4) 0.2122(3) 0.0260(9) Uani 1 1 d . . . . .
H3B H 0.7847 0.9464 0.1552 0.031 Uiso 1 1 calc R U . . .
C4 C 0.7490(5) 1.1066(4) 0.1887(4) 0.0268(9) Uani 1 1 d . . . . .
H4A H 0.7994 1.1317 0.1159 0.032 Uiso 1 1 calc R U . . .
C5 C 0.6829(5) 1.1797(4) 0.2753(4) 0.0226(8) Uani 1 1 d . . . . .
H5A H 0.6917 1.2542 0.2611 0.027 Uiso 1 1 calc R U . . .
C6 C 0.6038(5) 1.1419(3) 0.3830(4) 0.0204(8) Uani 1 1 d . . . . .
H6A H 0.5595 1.1911 0.4406 0.024 Uiso 1 1 calc R U . . .
C7 C 0.2701(5) 0.9013(3) 0.4841(3) 0.0187(8) Uani 1 1 d . . . . .
H7A H 0.3125 0.8614 0.4130 0.022 Uiso 1 1 calc R U . . .
H7B H 0.2286 0.8484 0.5439 0.022 Uiso 1 1 calc R U . . .
C8 C 0.1071(4) 0.9718(3) 0.4463(3) 0.0148(7) Uani 1 1 d . . . . .
H8A H 0.0068 0.9255 0.4156 0.018 Uiso 1 1 calc R U . . .
C9 C 0.1474(5) 1.0590(3) 0.3557(3) 0.0130(7) Uani 1 1 d . . . . .
C10 C 0.2021(5) 1.0510(3) 0.2334(3) 0.0173(7) Uani 1 1 d . . . . .
H10A H 0.2167 0.9837 0.1955 0.021 Uiso 1 1 calc R U . . .
C11 C 0.2336(5) 1.1471(3) 0.1714(3) 0.0187(8) Uani 1 1 d . . . . .
H11A H 0.2687 1.1445 0.0898 0.022 Uiso 1 1 calc R U . . .
C12 C 0.2139(5) 1.2481(4) 0.2286(4) 0.0196(8) Uani 1 1 d . . . . .
H12A H 0.2383 1.3112 0.1843 0.023 Uiso 1 1 calc R U . . .
C13 C 0.1591(5) 1.2570(3) 0.3491(3) 0.0170(8) Uani 1 1 d . . . . .
H13A H 0.1450 1.3244 0.3870 0.020 Uiso 1 1 calc R U . . .
C14 C 0.1262(5) 1.1601(3) 0.4104(3) 0.0145(7) Uani 1 1 d . . . . .
C15 C 0.0648(5) 1.1406(3) 0.5359(3) 0.0138(7) Uani 1 1 d . . . . .
C16 C 0.0958(6) 1.0900(3) 0.8188(3) 0.0181(8) Uani 1 1 d . . . . .
C17 C 0.0157(5) 0.9979(4) 0.8707(3) 0.0212(8) Uani 1 1 d . . . . .
H17A H -0.1113 0.9877 0.8660 0.025 Uiso 1 1 calc R U . . .
C18 C 0.1257(6) 0.9219(3) 0.9292(3) 0.0212(8) Uani 1 1 d . . . . .
H18A H 0.0716 0.8611 0.9650 0.025 Uiso 1 1 calc R U . . .
C19 C 0.3160(6) 0.9348(4) 0.9353(3) 0.0207(8) Uani 1 1 d . . . . .
C20 C 0.3937(6) 1.0262(4) 0.8813(3) 0.0221(8) Uani 1 1 d . . . . .
H20A H 0.5210 1.0353 0.8840 0.027 Uiso 1 1 calc R U . . .
C21 C 0.2856(6) 1.1042(4) 0.8233(3) 0.0214(8) Uani 1 1 d . . . . .
H21A H 0.3397 1.1652 0.7880 0.026 Uiso 1 1 calc R U . . .
C22 C 0.4337(6) 0.8508(4) 1.0000(4) 0.0265(9) Uani 1 1 d . . . . .
H22A H 0.5610 0.8719 0.9958 0.040 Uiso 1 1 calc R U . . .
H22B H 0.3972 0.8457 1.0841 0.040 Uiso 1 1 calc R U . . .
H22C H 0.4176 0.7812 0.9611 0.040 Uiso 1 1 calc R U . . .

loop_
_atom_site_aniso_label
_atom_site_aniso_U_11
_atom_site_aniso_U_22
_atom_site_aniso_U_33
_atom_site_aniso_U_23
_atom_site_aniso_U_13
_atom_site_aniso_U_12
Se 0.0185(2) 0.0219(2) 0.0181(2) 0.00143(16) -0.00436(14) 0.00059(16)
S 0.0237(5) 0.0153(5) 0.0152(4) -0.0002(3) 0.0074(3) 0.0006(3)
N 0.0225(16) 0.0142(16) 0.0140(15) 0.0004(12) 0.0040(12) -0.0006(13)
O1 0.0174(13) 0.0125(12) 0.0141(11) -0.0009(10) 0.0026(9) -0.0009(10)
C1 0.0129(16) 0.022(2) 0.0224(19) -0.0028(15) -0.0041(14) 0.0017(14)
C2 0.0158(17) 0.023(2) 0.030(2) -0.0048(16) -0.0043(15) 0.0019(15)
O2 0.0488(18) 0.0192(15) 0.0184(13) -0.0057(12) 0.0129(12) 0.0020(14)
O3 0.0212(14) 0.0260(16) 0.0270(15) 0.0067(12) 0.0075(11) 0.0025(12)
C3 0.0152(16) 0.037(3) 0.0261(19) -0.0110(19) -0.0007(14) 0.0042(19)
C4 0.0135(17) 0.047(3) 0.0202(19) 0.0010(18) -0.0006(14) -0.0049(18)
C5 0.0161(17) 0.028(2) 0.0232(19) 0.0029(17) -0.0033(15) -0.0032(16)
C6 0.0173(18) 0.021(2) 0.0229(19) -0.0056(15) -0.0038(15) -0.0008(15)
C7 0.0200(18) 0.0177(19) 0.0185(18) 0.0009(15) -0.0003(14) 0.0030(15)
C8 0.0170(15) 0.0115(17) 0.0158(15) -0.0018(15) 0.0017(12) -0.0025(16)
C9 0.0118(15) 0.0148(17) 0.0123(16) -0.0008(13) -0.0009(13) 0.0008(14)
C10 0.0153(16) 0.0209(19) 0.0155(17) -0.0022(14) -0.0004(13) 0.0022(15)
C11 0.0186(18) 0.025(2) 0.0122(17) 0.0008(16) 0.0017(14) 0.0012(16)
C12 0.0176(18) 0.021(2) 0.0198(18) 0.0066(15) 0.0031(14) 0.0010(15)
C13 0.0191(19) 0.0156(19) 0.0163(17) 0.0013(14) -0.0002(14) 0.0038(15)
C14 0.0136(16) 0.0170(18) 0.0128(16) 0.0005(14) 0.0017(13) -0.0006(15)
C15 0.0138(16) 0.0115(17) 0.0162(17) 0.0019(13) 0.0008(13) 0.0039(13)
C16 0.0264(19) 0.0184(19) 0.0095(15) -0.0026(14) 0.0040(13) -0.0026(15)
C17 0.0196(16) 0.024(2) 0.0199(17) 0.0001(16) 0.0030(13) -0.0049(16)
C18 0.028(2) 0.019(2) 0.0165(18) 0.0023(15) 0.0045(15) -0.0045(17)
C19 0.028(2) 0.027(2) 0.0072(15) -0.0039(14) 0.0023(14) 0.0000(17)
C20 0.0205(19) 0.028(2) 0.0175(18) -0.0032(16) 0.0034(15) -0.0032(16)
C21 0.024(2) 0.025(2) 0.0152(18) 0.0016(15) 0.0058(15) -0.0076(17)
C22 0.028(2) 0.033(2) 0.0184(18) -0.0014(16) 0.0004(16) 0.0066(19)

loop_
_atom_type_symbol
_atom_type_description
_atom_type_scat_dispersion_real
_atom_type_scat_dispersion_imag
_atom_type_scat_source
C C 0.0181 0.0091 'International Tables Vol C Tables 4.2.6.8 and 6.1.1.4'
H H 0.0000 0.0000 'International Tables Vol C Tables 4.2.6.8 and 6.1.1.4'
N N 0.0311 0.0180 'International Tables Vol C Tables 4.2.6.8 and 6.1.1.4'
O O 0.0492 0.0322 'International Tables Vol C Tables 4.2.6.8 and 6.1.1.4'
S S 0.3331 0.5567 'International Tables Vol C Tables 4.2.6.8 and 6.1.1.4'
Se Se -0.7943 1.1372 'International Tables Vol C Tables 4.2.6.8 and 6.1.1.4'

loop_
_geom_angle_atom_site_label_1
_geom_angle_atom_site_label_2
_geom_angle_atom_site_label_3
_geom_angle
_geom_angle_site_symmetry_1
_geom_angle_site_symmetry_3
_geom_angle_publ_flag
C1 Se C7 98.82(16) . . ?
O2 S O3 117.40(19) . . ?
O2 S N 104.44(17) . . ?
O3 S N 110.75(17) . . ?
O2 S C16 107.62(19) . . ?
O3 S C16 108.67(18) . . ?
N S C16 107.50(17) . . ?
C15 N S 122.1(3) . . ?
C15 O1 C8 109.9(3) . . ?
C6 C1 C2 120.7(4) . . ?
C6 C1 Se 118.1(3) . . ?
C2 C1 Se 121.2(3) . . ?
C3 C2 C1 119.1(4) . . ?
C3 C2 H2A 120.5 . . ?
C1 C2 H2A 120.5 . . ?
C2 C3 C4 121.0(4) . . ?
C2 C3 H3B 119.5 . . ?
C4 C3 H3B 119.5 . . ?
C3 C4 C5 119.2(4) . . ?
C3 C4 H4A 120.4 . . ?
C5 C4 H4A 120.4 . . ?
C6 C5 C4 120.4(4) . . ?
C6 C5 H5A 119.8 . . ?
C4 C5 H5A 119.8 . . ?
C1 C6 C5 119.6(4) . . ?
C1 C6 H6A 120.2 . . ?
C5 C6 H6A 120.2 . . ?
C8 C7 Se 114.4(3) . . ?
C8 C7 H7A 108.7 . . ?
Se C7 H7A 108.7 . . ?
C8 C7 H7B 108.7 . . ?
Se C7 H7B 108.7 . . ?
H7A C7 H7B 107.6 . . ?
O1 C8 C9 103.3(3) . . ?
O1 C8 C7 108.4(3) . . ?
C9 C8 C7 115.7(3) . . ?
O1 C8 H8A 109.7 . . ?
C9 C8 H8A 109.7 . . ?
C7 C8 H8A 109.7 . . ?
C14 C9 C10 120.5(3) . . ?
C14 C9 C8 109.5(3) . . ?
C10 C9 C8 130.0(4) . . ?
C11 C10 C9 117.2(3) . . ?
C11 C10 H10A 121.4 . . ?
C9 C10 H10A 121.4 . . ?
C10 C11 C12 121.5(3) . . ?
C10 C11 H11A 119.3 . . ?
C12 C11 H11A 119.3 . . ?
C13 C12 C11 121.8(4) . . ?
C13 C12 H12A 119.1 . . ?
C11 C12 H12A 119.1 . . ?
C12 C13 C14 116.3(4) . . ?
C12 C13 H13A 121.8 . . ?
C14 C13 H13A 121.8 . . ?
C9 C14 C13 122.6(3) . . ?
C9 C14 C15 107.0(3) . . ?
C13 C14 C15 130.3(3) . . ?
N C15 O1 125.5(3) . . ?
N C15 C14 124.6(3) . . ?
O1 C15 C14 109.9(3) . . ?
C17 C16 C21 120.2(4) . . ?
C17 C16 S 118.9(3) . . ?
C21 C16 S 120.9(3) . . ?
C16 C17 C18 119.7(4) . . ?
C16 C17 H17A 120.2 . . ?
C18 C17 H17A 120.2 . . ?
C19 C18 C17 121.0(4) . . ?
C19 C18 H18A 119.5 . . ?
C17 C18 H18A 119.5 . . ?
C18 C19 C20 118.5(4) . . ?
C18 C19 C22 120.1(4) . . ?
C20 C19 C22 121.4(4) . . ?
C21 C20 C19 121.5(4) . . ?
C21 C20 H20A 119.3 . . ?
C19 C20 H20A 119.3 . . ?
C20 C21 C16 119.1(4) . . ?
C20 C21 H21A 120.5 . . ?
C16 C21 H21A 120.5 . . ?
C19 C22 H22A 109.5 . . ?
C19 C22 H22B 109.5 . . ?
H22A C22 H22B 109.5 . . ?
C19 C22 H22C 109.5 . . ?
H22A C22 H22C 109.5 . . ?
H22B C22 H22C 109.5 . . ?

loop_
_geom_bond_atom_site_label_1
_geom_bond_atom_site_label_2
_geom_bond_distance
_geom_bond_site_symmetry_2
_geom_bond_publ_flag
Se C1 1.929(4) . ?
Se C7 1.968(4) . ?
S O2 1.434(3) . ?
S O3 1.436(3) . ?
S N 1.635(3) . ?
S C16 1.763(4) . ?
N C15 1.286(5) . ?
O1 C15 1.344(4) . ?
O1 C8 1.479(4) . ?
C1 C6 1.381(6) . ?
C1 C2 1.396(6) . ?
C2 C3 1.384(6) . ?
C2 H2A 0.9300 . ?
C3 C4 1.389(7) . ?
C3 H3B 0.9300 . ?
C4 C5 1.390(6) . ?
C4 H4A 0.9300 . ?
C5 C6 1.392(6) . ?
C5 H5A 0.9300 . ?
C6 H6A 0.9300 . ?
C7 C8 1.519(5) . ?
C7 H7A 0.9700 . ?
C7 H7B 0.9700 . ?
C8 C9 1.488(5) . ?
C8 H8A 0.9800 . ?
C9 C14 1.386(5) . ?
C9 C10 1.399(5) . ?
C10 C11 1.379(6) . ?
C10 H10A 0.9300 . ?
C11 C12 1.395(6) . ?
C11 H11A 0.9300 . ?
C12 C13 1.382(5) . ?
C12 H12A 0.9300 . ?
C13 C14 1.386(6) . ?
C13 H13A 0.9300 . ?
C14 C15 1.463(5) . ?
C16 C17 1.393(6) . ?
C16 C21 1.387(6) . ?
C17 C18 1.381(6) . ?
C17 H17A 0.9300 . ?
C18 C19 1.389(6) . ?
C18 H18A 0.9300 . ?
C19 C20 1.387(6) . ?
C19 C22 1.511(6) . ?
C20 C21 1.388(6) . ?
C20 H20A 0.9300 . ?
C21 H21A 0.9300 . ?
C22 H22A 0.9600 . ?
C22 H22B 0.9600 . ?
C22 H22C 0.9600 . ?

loop_
_geom_torsion_atom_site_label_1
_geom_torsion_atom_site_label_2
_geom_torsion_atom_site_label_3
_geom_torsion_atom_site_label_4
_geom_torsion
_geom_torsion_site_symmetry_1
_geom_torsion_site_symmetry_2
_geom_torsion_site_symmetry_3
_geom_torsion_site_symmetry_4
_geom_torsion_publ_flag
O2 S N C15 168.2(3) . . . . ?
O3 S N C15 -64.5(3) . . . . ?
C16 S N C15 54.1(3) . . . . ?
C6 C1 C2 C3 -2.0(6) . . . . ?
Se C1 C2 C3 179.3(3) . . . . ?
C1 C2 C3 C4 0.7(6) . . . . ?
C2 C3 C4 C5 1.0(6) . . . . ?
C3 C4 C5 C6 -1.4(6) . . . . ?
C2 C1 C6 C5 1.6(6) . . . . ?
Se C1 C6 C5 -179.7(3) . . . . ?
C4 C5 C6 C1 0.1(6) . . . . ?
C15 O1 C8 C9 -6.3(3) . . . . ?
C15 O1 C8 C7 117.0(3) . . . . ?
Se C7 C8 O1 -57.9(3) . . . . ?
Se C7 C8 C9 57.5(4) . . . . ?
O1 C8 C9 C14 5.0(4) . . . . ?
C7 C8 C9 C14 -113.3(3) . . . . ?
O1 C8 C9 C10 -176.1(4) . . . . ?
C7 C8 C9 C10 65.7(5) . . . . ?
C14 C9 C10 C11 0.1(6) . . . . ?
C8 C9 C10 C11 -178.7(3) . . . . ?
C9 C10 C11 C12 0.7(6) . . . . ?
C10 C11 C12 C13 -1.1(6) . . . . ?
C11 C12 C13 C14 0.5(6) . . . . ?
C10 C9 C14 C13 -0.7(5) . . . . ?
C8 C9 C14 C13 178.3(3) . . . . ?
C10 C9 C14 C15 178.8(3) . . . . ?
C8 C9 C14 C15 -2.1(4) . . . . ?
C12 C13 C14 C9 0.4(5) . . . . ?
C12 C13 C14 C15 -179.0(4) . . . . ?
S N C15 O1 -4.0(5) . . . . ?
S N C15 C14 175.4(3) . . . . ?
C8 O1 C15 N -175.2(3) . . . . ?
C8 O1 C15 C14 5.3(4) . . . . ?
C9 C14 C15 N 178.5(3) . . . . ?
C13 C14 C15 N -2.0(6) . . . . ?
C9 C14 C15 O1 -2.0(4) . . . . ?
C13 C14 C15 O1 177.5(3) . . . . ?
O2 S C16 C17 117.4(3) . . . . ?
O3 S C16 C17 -10.7(3) . . . . ?
N S C16 C17 -130.6(3) . . . . ?
O2 S C16 C21 -61.1(3) . . . . ?
O3 S C16 C21 170.8(3) . . . . ?
N S C16 C21 50.9(4) . . . . ?
C21 C16 C17 C18 1.4(5) . . . . ?
S C16 C17 C18 -177.1(3) . . . . ?
C16 C17 C18 C19 -1.1(6) . . . . ?
C17 C18 C19 C20 0.1(5) . . . . ?
C17 C18 C19 C22 179.9(4) . . . . ?
C18 C19 C20 C21 0.7(5) . . . . ?
C22 C19 C20 C21 -179.1(4) . . . . ?
C19 C20 C21 C16 -0.4(6) . . . . ?
C17 C16 C21 C20 -0.7(6) . . . . ?
S C16 C21 C20 177.8(3) . . . . ?
